data_7720697
loop_
_publ_author_name
'Mehra, Rupansha'
'Vidyasagar, Kanamaluru'

_publ_section_title
;
 Syntheses and characterization of non-molecular phenyl- and
 methyl-phosphonates and ethylenediphosphonates of thorium and cerium.
;
_journal_issue 13
_journal_name_full 'Dalton transactions (Cambridge, England : 2003)'
_journal_page_first 5250
_journal_page_last 5265
_journal_paper_doi 10.1039/d6dt00270f
_journal_volume 55
_journal_year 2026
_chemical_formula_sum 'C12 H10 O7 P2 Th'
_chemical_formula_weight 560.18
_space_group_crystal_system triclinic
_space_group_IT_number 2
_space_group_name_Hall '-P 1'
_space_group_name_H-M_alt 'P -1'
_atom_sites_solution_hydrogens geom
_audit_creation_method SHELXL-2018/3
_audit_update_record
;
2025-08-30 deposited with the CCDC.	2026-03-02 downloaded from the CCDC.
;
_cell_angle_alpha 91.204(3)
_cell_angle_beta 100.004(3)
_cell_angle_gamma 89.992(3)
_cell_formula_units_Z 4
_cell_length_a 9.6512(8)
_cell_length_b 10.5157(7)
_cell_length_c 15.0140(12)
_cell_measurement_reflns_used 9438
_cell_measurement_temperature 298(2)
_cell_measurement_theta_max 27.83
_cell_measurement_theta_min 3.70
_cell_volume 1500.2(2)
_computing_cell_refinement 'Bruker SAINT'
_computing_data_collection 'Bruker APEX2'
_computing_data_reduction 'Bruker SAINT'
_computing_molecular_graphics 'Bruker SHELXTL'
_computing_publication_material 'Bruker SHELXTL'
_computing_structure_refinement 'SHELXL-2018/3 (Sheldrick, 2018)'
_computing_structure_solution 'SHELXS-97 (Sheldrick 2008)'
_diffrn_ambient_temperature 298(2)
_diffrn_measured_fraction_theta_full 0.998
_diffrn_measured_fraction_theta_max 0.997
_diffrn_measurement_device_type 'Bruker APEX-II CCD'
_diffrn_measurement_method '\f and \w scans'
_diffrn_radiation_type MoK\a
_diffrn_radiation_wavelength 0.71073
_diffrn_reflns_av_unetI/netI 0.1344
_diffrn_reflns_Laue_measured_fraction_full 0.998
_diffrn_reflns_Laue_measured_fraction_max 0.997
_diffrn_reflns_limit_h_max 12
_diffrn_reflns_limit_h_min -12
_diffrn_reflns_limit_k_max 13
_diffrn_reflns_limit_k_min -13
_diffrn_reflns_limit_l_max 19
_diffrn_reflns_limit_l_min -19
_diffrn_reflns_number 57700
_diffrn_reflns_point_group_measured_fraction_full 0.998
_diffrn_reflns_point_group_measured_fraction_max 0.997
_diffrn_reflns_theta_full 25.242
_diffrn_reflns_theta_max 27.613
_diffrn_reflns_theta_min 2.884
_exptl_absorpt_coefficient_mu 10.183
_exptl_absorpt_correction_T_max 0.3573
_exptl_absorpt_correction_T_min 0.2302
_exptl_absorpt_correction_type multi-scan
_exptl_crystal_colour colourless
_exptl_crystal_density_diffrn 2.480
_exptl_crystal_description plate
_exptl_crystal_F_000 1032
_exptl_crystal_size_max 0.135
_exptl_crystal_size_mid 0.09
_exptl_crystal_size_min 0.022
_refine_diff_density_max 7.177
_refine_diff_density_min -7.762
_refine_diff_density_rms 0.442
_refine_ls_extinction_method none
_refine_ls_goodness_of_fit_ref 1.029
_refine_ls_hydrogen_treatment constr
_refine_ls_matrix_type full
_refine_ls_number_parameters 350
_refine_ls_number_reflns 57700
_refine_ls_number_restraints 84
_refine_ls_restrained_S_all 1.030
_refine_ls_R_factor_all 0.1087
_refine_ls_R_factor_gt 0.0748
_refine_ls_shift/su_max 0.000
_refine_ls_shift/su_mean 0.000
_refine_ls_structure_factor_coef Fsqd
_refine_ls_weighting_details 'w=1/[\s^2^(Fo^2^)+(0.0851P)^2^+22.0318P] where P=(Fo^2^+2Fc^2^)/3'
_refine_ls_weighting_scheme calc
_refine_ls_wR_factor_gt 0.1793
_refine_ls_wR_factor_ref 0.2045
_reflns_Friedel_coverage 0.000
_reflns_number_gt 40787
_reflns_number_total 57700
_reflns_threshold_expression 'I > 2\s(I)'
_cod_data_source_file d6dt00270f2.cif
_cod_data_source_block ThO7P2C12H12
_cod_depositor_comments 'Adding full bibliography for 7720695--7720702.cif.'
_cod_database_code 7720697
_shelx_shelxl_version_number 2018/3
_shelx_space_group_comment
;
The symmetry employed for this shelxl refinement is uniquely defined
by the following loop, which should always be used as a source of
symmetry information in preference to the above space-group names.
They are only intended as comments.
;

loop_
_space_group_symop_operation_xyz
'x, y, z'
'-x, -y, -z'

loop_
_atom_site_label
_atom_site_type_symbol
_atom_site_fract_x
_atom_site_fract_y
_atom_site_fract_z
_atom_site_U_iso_or_equiv
_atom_site_adp_type
_atom_site_occupancy
_atom_site_site_symmetry_order
_atom_site_calc_flag
_atom_site_refinement_flags_posn
_atom_site_refinement_flags_adp
_atom_site_refinement_flags_occupancy
_atom_site_disorder_assembly
_atom_site_disorder_group
Th1 Th 0.70897(6) 1.08126(6) 0.48220(4) 0.00701(18) Uani 1 1 d . . . . .
Th2 Th 0.78144(6) 0.58125(6) 0.48265(4) 0.00704(18) Uani 1 1 d . . . . .
P1 P 0.4993(5) 0.3442(4) 0.3771(3) 0.0079(9) Uani 1 1 d . U . . .
P2 P 0.9340(5) 0.8447(4) 0.3775(3) 0.0074(9) Uani 1 1 d . . . . .
P3 P 0.4888(5) 0.8023(4) 0.3782(3) 0.0085(9) Uani 1 1 d . . . . .
P4 P 0.9446(5) 1.3010(4) 0.3778(3) 0.0082(9) Uani 1 1 d . U . . .
O1 O 0.6285(14) 0.4274(12) 0.4102(10) 0.016(3) Uani 1 1 d . U . . .
O2 O 0.5318(13) 0.2038(12) 0.3929(9) 0.011(3) Uani 1 1 d . U . . .
O3 O 0.3776(13) 0.3866(12) 0.4218(9) 0.011(3) Uani 1 1 d . U . . .
O4 O 0.8206(13) 0.9267(12) 0.4078(9) 0.012(3) Uani 1 1 d . U . . .
O5 O 0.9108(13) 0.7056(12) 0.3942(9) 0.014(3) Uani 1 1 d . . . . .
O6 O 1.0791(14) 0.8876(12) 0.4234(9) 0.016(3) Uani 1 1 d . U . . .
O7 O 0.6060(13) 0.7041(12) 0.3961(9) 0.011(3) Uani 1 1 d . U . . .
O8 O 0.3525(14) 0.7580(12) 0.4090(9) 0.014(3) Uani 1 1 d . U . . .
O9 O 0.5271(13) 0.9298(12) 0.4292(10) 0.014(3) Uani 1 1 d . . . . .
O10 O 0.8362(13) 1.2039(12) 0.3948(9) 0.013(3) Uani 1 1 d . U . . .
O11 O 1.0970(13) 1.2590(12) 0.4088(9) 0.012(3) Uani 1 1 d . U . . .
O12 O 0.9342(13) 1.4282(11) 0.4277(10) 0.013(3) Uani 1 1 d . . . . .
O1W O 0.7250(14) 0.9239(12) 0.6050(9) 0.016(3) Uani 1 1 d . U . . .
O2W O 0.8324(14) 0.4225(12) 0.6059(10) 0.016(3) Uani 1 1 d . . . . .
C1 C 0.4489(15) 0.3626(13) 0.2569(7) 0.014(4) Uani 1 1 d G . . . .
C2 C 0.4169(17) 0.2568(10) 0.1999(10) 0.031(5) Uani 1 1 d G . . . .
H2 H 0.419319 0.175884 0.223921 0.037 Uiso 1 1 calc R U . . .
C3 C 0.381(2) 0.2720(14) 0.1070(9) 0.046(7) Uani 1 1 d G . . . .
H3 H 0.359926 0.201270 0.068858 0.056 Uiso 1 1 calc R U . . .
C4 C 0.378(2) 0.3930(17) 0.0711(7) 0.046(7) Uani 1 1 d G . . . .
H4 H 0.353878 0.403150 0.008907 0.055 Uiso 1 1 calc R U . . .
C5 C 0.410(2) 0.4987(13) 0.1281(11) 0.051(8) Uani 1 1 d G . . . .
H5 H 0.407222 0.579646 0.104019 0.061 Uiso 1 1 calc R U . . .
C6 C 0.4452(18) 0.4835(11) 0.2210(10) 0.037(6) Uani 1 1 d G . . . .
H6 H 0.466615 0.554263 0.259082 0.044 Uiso 1 1 calc R U . . .
C7 C 0.9230(15) 0.8597(12) 0.2573(7) 0.014(4) Uani 1 1 d G . . . .
C8 C 0.9220(17) 0.7527(10) 0.2012(10) 0.031(5) Uani 1 1 d G . . . .
H8 H 0.927261 0.672001 0.225761 0.037 Uiso 1 1 calc R U . . .
C9 C 0.913(2) 0.7662(14) 0.1085(9) 0.047(7) Uani 1 1 d G . . . .
H9 H 0.912291 0.694631 0.071011 0.056 Uiso 1 1 calc R U . . .
C10 C 0.9051(19) 0.8868(17) 0.0718(7) 0.043(7) Uani 1 1 d G . . . .
H10 H 0.899071 0.895914 0.009786 0.052 Uiso 1 1 calc R U . . .
C11 C 0.9061(19) 0.9939(13) 0.1279(10) 0.044(7) Uani 1 1 d G . . . .
H11 H 0.900822 1.074570 0.103310 0.052 Uiso 1 1 calc R U . . .
C12 C 0.9151(18) 0.9803(10) 0.2206(10) 0.033(6) Uani 1 1 d G . . . .
H12 H 0.915792 1.051943 0.258061 0.040 Uiso 1 1 calc R U . . .
C13 C 0.4518(14) 0.8310(16) 0.2592(8) 0.014(4) Uani 1 1 d G . . . .
C14 C 0.5616(12) 0.831(2) 0.2102(11) 0.063(11) Uani 1 1 d G . . . .
H14 H 0.652371 0.811355 0.238629 0.075 Uiso 1 1 calc R U . . .
C15 C 0.5356(18) 0.859(2) 0.1189(11) 0.070(10) Uani 1 1 d G U . . .
H15 H 0.608995 0.858919 0.086137 0.085 Uiso 1 1 calc R U . . .
C16 C 0.400(2) 0.888(2) 0.0764(8) 0.047(8) Uani 1 1 d G . . . .
H16 H 0.382433 0.907045 0.015320 0.056 Uiso 1 1 calc R U . . .
C17 C 0.2901(15) 0.888(2) 0.1254(11) 0.072(11) Uani 1 1 d G . . . .
H17 H 0.199246 0.907606 0.096993 0.086 Uiso 1 1 calc R U . . .
C18 C 0.3161(13) 0.860(2) 0.2167(11) 0.054(9) Uani 1 1 d G . . . .
H18 H 0.242621 0.860041 0.249486 0.064 Uiso 1 1 calc R U . . .
C19 C 0.9218(15) 1.3280(16) 0.2582(8) 0.018(4) Uani 1 1 d G . . . .
C20 C 0.7894(13) 1.3144(18) 0.2050(10) 0.043(7) Uani 1 1 d G . . . .
H20 H 0.713349 1.289324 0.230988 0.051 Uiso 1 1 calc R U . . .
C21 C 0.7708(15) 1.338(2) 0.1130(10) 0.060(9) Uani 1 1 d G U . . .
H21 H 0.682193 1.329256 0.077424 0.072 Uiso 1 1 calc R U . . .
C22 C 0.885(2) 1.376(2) 0.0742(8) 0.049(8) Uani 1 1 d G . . . .
H22 H 0.872026 1.391904 0.012660 0.059 Uiso 1 1 calc R U . . .
C23 C 1.0169(16) 1.390(2) 0.1274(11) 0.062(10) Uani 1 1 d G . . . .
H23 H 1.093017 1.414620 0.101460 0.074 Uiso 1 1 calc R U . . .
C24 C 1.0356(12) 1.3656(18) 0.2194(10) 0.044(7) Uani 1 1 d G . . . .
H24 H 1.124176 1.374688 0.255025 0.052 Uiso 1 1 calc R U . . .

loop_
_atom_site_aniso_label
_atom_site_aniso_U_11
_atom_site_aniso_U_22
_atom_site_aniso_U_33
_atom_site_aniso_U_23
_atom_site_aniso_U_13
_atom_site_aniso_U_12
Th1 0.0026(3) 0.0055(3) 0.0130(4) -0.0005(2) 0.0016(3) -0.0003(2)
Th2 0.0031(3) 0.0056(3) 0.0130(4) -0.0004(2) 0.0032(3) 0.0000(2)
P1 0.0036(17) 0.0106(18) 0.0100(19) 0.0000(15) 0.0030(15) 0.0004(14)
P2 0.003(2) 0.008(2) 0.011(2) -0.0014(17) 0.0018(18) -0.0008(16)
P3 0.002(2) 0.011(2) 0.012(2) -0.0003(18) 0.0027(18) 0.0013(16)
P4 0.0059(18) 0.0075(17) 0.0113(19) -0.0002(15) 0.0021(15) -0.0009(14)
O1 0.015(4) 0.014(4) 0.017(4) -0.002(3) 0.003(3) -0.002(3)
O2 0.010(3) 0.011(3) 0.012(4) 0.001(3) 0.003(3) 0.000(3)
O3 0.010(3) 0.013(3) 0.012(4) 0.000(3) 0.005(3) 0.002(3)
O4 0.012(4) 0.010(3) 0.013(4) -0.002(3) 0.002(3) 0.003(3)
O5 0.007(6) 0.015(7) 0.020(8) 0.004(6) 0.004(6) 0.002(5)
O6 0.014(4) 0.017(4) 0.016(4) 0.001(3) 0.002(3) -0.002(3)
O7 0.010(3) 0.011(3) 0.013(4) -0.001(3) 0.001(3) 0.002(3)
O8 0.013(4) 0.015(4) 0.015(4) -0.001(3) 0.003(3) -0.001(3)
O9 0.011(7) 0.009(6) 0.021(8) -0.001(5) 0.004(6) 0.000(5)
O10 0.012(4) 0.013(4) 0.014(4) -0.001(3) 0.003(3) -0.002(3)
O11 0.010(4) 0.013(4) 0.013(4) -0.001(3) 0.003(3) 0.001(3)
O12 0.010(7) 0.004(6) 0.024(8) -0.004(5) 0.003(6) -0.003(5)
O1W 0.012(5) 0.016(5) 0.018(5) 0.002(4) 0.000(4) 0.005(4)
O2W 0.011(7) 0.014(7) 0.028(8) 0.005(6) 0.012(6) -0.001(5)
C1 0.012(10) 0.023(10) 0.008(10) 0.000(8) 0.001(8) -0.004(8)
C2 0.038(15) 0.033(13) 0.021(12) -0.003(10) 0.002(11) -0.003(11)
C3 0.06(2) 0.049(17) 0.028(15) -0.012(13) 0.000(13) -0.003(14)
C4 0.053(19) 0.060(19) 0.023(15) 0.015(13) -0.001(13) 0.004(14)
C5 0.07(2) 0.048(18) 0.033(16) 0.016(14) -0.001(15) 0.008(15)
C6 0.056(18) 0.021(12) 0.028(14) -0.001(10) -0.005(12) 0.003(11)
C7 0.014(10) 0.009(9) 0.019(11) 0.002(7) 0.005(8) -0.004(7)
C8 0.041(15) 0.031(13) 0.020(12) -0.003(10) 0.005(11) -0.003(11)
C9 0.07(2) 0.046(17) 0.026(15) -0.014(12) 0.011(14) -0.010(14)
C10 0.046(17) 0.07(2) 0.014(13) 0.014(13) 0.004(12) -0.002(14)
C11 0.060(19) 0.049(17) 0.024(14) 0.015(13) 0.012(13) -0.001(14)
C12 0.048(16) 0.024(12) 0.029(14) 0.007(10) 0.014(12) -0.002(11)
C13 0.005(9) 0.024(10) 0.013(10) -0.001(8) 0.003(7) 0.004(7)
C14 0.017(14) 0.15(3) 0.026(16) 0.016(18) 0.009(12) 0.000(17)
C15 0.070(10) 0.072(10) 0.070(10) 0.002(3) 0.013(3) 0.000(3)
C16 0.06(2) 0.07(2) 0.013(13) 0.007(13) 0.002(13) -0.003(15)
C17 0.041(19) 0.13(4) 0.038(19) 0.01(2) -0.007(15) 0.02(2)
C18 0.026(15) 0.10(3) 0.033(17) 0.018(16) -0.002(12) 0.025(15)
C19 0.020(11) 0.018(10) 0.017(11) 0.001(8) 0.006(9) 0.003(8)
C20 0.022(13) 0.09(2) 0.017(13) 0.005(13) 0.000(10) -0.002(13)
C21 0.060(9) 0.061(9) 0.060(9) 0.001(3) 0.010(3) 0.001(3)
C22 0.042(17) 0.09(2) 0.018(14) 0.015(14) 0.000(12) 0.003(15)
C23 0.05(2) 0.10(3) 0.034(18) 0.013(18) 0.026(16) -0.020(19)
C24 0.033(15) 0.07(2) 0.032(16) 0.011(14) 0.007(12) -0.010(13)

loop_
_atom_type_symbol
_atom_type_description
_atom_type_scat_dispersion_real
_atom_type_scat_dispersion_imag
_atom_type_scat_source
C C 0.0033 0.0016 'International Tables Vol C Tables 4.2.6.8 and 6.1.1.4'
H H 0.0000 0.0000 'International Tables Vol C Tables 4.2.6.8 and 6.1.1.4'
O O 0.0106 0.0060 'International Tables Vol C Tables 4.2.6.8 and 6.1.1.4'
P P 0.1023 0.0942 'International Tables Vol C Tables 4.2.6.8 and 6.1.1.4'
Th Th -7.2400 8.8979 'International Tables Vol C Tables 4.2.6.8 and 6.1.1.4'

loop_
_geom_angle_atom_site_label_1
_geom_angle_atom_site_label_2
_geom_angle_atom_site_label_3
_geom_angle
_geom_angle_site_symmetry_1
_geom_angle_site_symmetry_3
_geom_angle_publ_flag
O6 Th1 O4 87.0(5) 2_776 . ?
O6 Th1 O10 77.1(5) 2_776 . ?
O4 Th1 O10 77.7(4) . . ?
O6 Th1 O2 138.8(4) 2_776 1_565 ?
O4 Th1 O2 117.3(4) . 1_565 ?
O10 Th1 O2 76.7(4) . 1_565 ?
O6 Th1 O9 144.6(4) 2_776 . ?
O4 Th1 O9 76.1(4) . . ?
O10 Th1 O9 127.5(5) . . ?
O2 Th1 O9 76.3(4) 1_565 . ?
O6 Th1 O8 78.2(5) 2_776 2_676 ?
O4 Th1 O8 164.9(5) . 2_676 ?
O10 Th1 O8 101.7(4) . 2_676 ?
O2 Th1 O8 76.7(4) 1_565 2_676 ?
O9 Th1 O8 114.5(4) . 2_676 ?
O6 Th1 O1W 72.3(4) 2_776 . ?
O4 Th1 O1W 85.0(4) . . ?
O10 Th1 O1W 145.5(4) . . ?
O2 Th1 O1W 137.8(4) 1_565 . ?
O9 Th1 O1W 75.2(5) . . ?
O8 Th1 O1W 87.6(4) 2_676 . ?
O6 Th1 O9 114.8(5) 2_776 2_676 ?
O4 Th1 O9 131.9(4) . 2_676 ?
O10 Th1 O9 146.2(4) . 2_676 ?
O2 Th1 O9 74.6(4) 1_565 2_676 ?
O9 Th1 O9 61.2(5) . 2_676 ?
O8 Th1 O9 54.5(4) 2_676 2_676 ?
O1W Th1 O9 64.5(4) . 2_676 ?
O6 Th1 P3 96.5(4) 2_776 2_676 ?
O4 Th1 P3 157.4(3) . 2_676 ?
O10 Th1 P3 124.9(3) . 2_676 ?
O2 Th1 P3 73.8(3) 1_565 2_676 ?
O9 Th1 P3 88.5(3) . 2_676 ?
O8 Th1 P3 26.5(3) 2_676 2_676 ?
O1W Th1 P3 75.0(3) . 2_676 ?
O9 Th1 P3 27.9(3) 2_676 2_676 ?
O3 Th2 O1 86.9(5) 2_666 . ?
O3 Th2 O7 77.0(4) 2_666 . ?
O1 Th2 O7 77.7(4) . . ?
O3 Th2 O5 138.1(4) 2_666 . ?
O1 Th2 O5 118.6(5) . . ?
O7 Th2 O5 77.0(4) . . ?
O3 Th2 O12 144.8(4) 2_666 1_545 ?
O1 Th2 O12 76.2(4) . 1_545 ?
O7 Th2 O12 127.3(5) . 1_545 ?
O5 Th2 O12 76.6(4) . 1_545 ?
O3 Th2 O11 77.9(4) 2_666 2_776 ?
O1 Th2 O11 164.4(5) . 2_776 ?
O7 Th2 O11 101.8(4) . 2_776 ?
O5 Th2 O11 76.0(4) . 2_776 ?
O12 Th2 O11 114.7(4) 1_545 2_776 ?
O3 Th2 O2W 72.3(4) 2_666 . ?
O1 Th2 O2W 84.5(5) . . ?
O7 Th2 O2W 145.2(4) . . ?
O5 Th2 O2W 137.7(4) . . ?
O12 Th2 O2W 75.5(4) 1_545 . ?
O11 Th2 O2W 87.5(4) 2_776 . ?
O3 Th2 O12 113.9(4) 2_666 2_776 ?
O1 Th2 O12 132.6(4) . 2_776 ?
O7 Th2 O12 146.1(4) . 2_776 ?
O5 Th2 O12 74.5(4) . 2_776 ?
O12 Th2 O12 62.3(5) 1_545 2_776 ?
O11 Th2 O12 53.7(4) 2_776 2_776 ?
O2W Th2 O12 64.5(4) . 2_776 ?
O3 Th2 P4 95.9(3) 2_666 2_776 ?
O1 Th2 P4 157.5(3) . 2_776 ?
O7 Th2 P4 124.6(3) . 2_776 ?
O5 Th2 P4 73.2(3) . 2_776 ?
O12 Th2 P4 89.2(3) 1_545 2_776 ?
O11 Th2 P4 26.0(3) 2_776 2_776 ?
O2W Th2 P4 75.2(3) . 2_776 ?
O12 Th2 P4 27.6(3) 2_776 2_776 ?
O3 P1 O2 111.3(7) . . ?
O3 P1 O1 110.3(8) . . ?
O2 P1 O1 111.4(7) . . ?
O3 P1 C1 108.2(7) . . ?
O2 P1 C1 107.0(7) . . ?
O1 P1 C1 108.5(7) . . ?
O5 P2 O6 110.9(7) . . ?
O5 P2 O4 111.1(7) . . ?
O6 P2 O4 111.1(8) . . ?
O5 P2 C7 106.7(7) . . ?
O6 P2 C7 108.3(7) . . ?
O4 P2 C7 108.7(7) . . ?
O7 P3 O9 113.0(7) . . ?
O7 P3 O8 112.5(7) . . ?
O9 P3 O8 105.0(7) . . ?
O7 P3 C13 108.5(7) . . ?
O9 P3 C13 108.7(8) . . ?
O8 P3 C13 108.9(7) . . ?
O7 P3 Th1 128.9(6) . 2_676 ?
O9 P3 Th1 59.4(5) . 2_676 ?
O8 P3 Th1 45.6(5) . 2_676 ?
C13 P3 Th1 122.0(5) . 2_676 ?
O10 P4 O12 113.3(7) . . ?
O10 P4 O11 113.8(7) . . ?
O12 P4 O11 104.3(7) . . ?
O10 P4 C19 108.7(8) . . ?
O12 P4 C19 109.1(8) . . ?
O11 P4 C19 107.5(7) . . ?
O10 P4 Th2 129.6(6) . 2_776 ?
O12 P4 Th2 59.3(5) . 2_776 ?
O11 P4 Th2 44.9(5) . 2_776 ?
C19 P4 Th2 120.9(5) . 2_776 ?
P1 O1 Th2 164.1(9) . . ?
P1 O2 Th1 137.2(8) . 1_545 ?
P1 O3 Th2 165.8(8) . 2_666 ?
P2 O4 Th1 161.9(8) . . ?
P2 O5 Th2 138.0(8) . . ?
P2 O6 Th1 166.6(8) . 2_776 ?
P3 O7 Th2 157.0(8) . . ?
P3 O8 Th1 107.9(7) . 2_676 ?
P3 O9 Th1 146.1(8) . . ?
P3 O9 Th1 92.6(6) . 2_676 ?
Th1 O9 Th1 118.8(5) . 2_676 ?
P4 O10 Th1 156.2(8) . . ?
P4 O11 Th2 109.0(7) . 2_776 ?
P4 O12 Th2 146.4(7) . 1_565 ?
P4 O12 Th2 93.1(6) . 2_776 ?
Th2 O12 Th2 117.7(5) 1_565 2_776 ?
C2 C1 C6 120.0 . . ?
C2 C1 P1 120.6(8) . . ?
C6 C1 P1 119.4(8) . . ?
C3 C2 C1 120.0 . . ?
C4 C3 C2 120.0 . . ?
C5 C4 C3 120.0 . . ?
C4 C5 C6 120.0 . . ?
C5 C6 C1 120.0 . . ?
C8 C7 C12 120.0 . . ?
C8 C7 P2 120.9(8) . . ?
C12 C7 P2 119.1(8) . . ?
C9 C8 C7 120.0 . . ?
C8 C9 C10 120.0 . . ?
C9 C10 C11 120.0 . . ?
C12 C11 C10 120.0 . . ?
C11 C12 C7 120.0 . . ?
C14 C13 C18 120.0 . . ?
C14 C13 P3 119.4(9) . . ?
C18 C13 P3 120.6(9) . . ?
C15 C14 C13 120.0 . . ?
C14 C15 C16 120.0 . . ?
C17 C16 C15 120.0 . . ?
C16 C17 C18 120.0 . . ?
C17 C18 C13 120.0 . . ?
C20 C19 C24 120.0 . . ?
C20 C19 P4 119.8(9) . . ?
C24 C19 P4 120.1(9) . . ?
C21 C20 C19 120.0 . . ?
C20 C21 C22 120.0 . . ?
C23 C22 C21 120.0 . . ?
C24 C23 C22 120.0 . . ?
C23 C24 C19 120.0 . . ?

loop_
_geom_bond_atom_site_label_1
_geom_bond_atom_site_label_2
_geom_bond_distance
_geom_bond_site_symmetry_2
_geom_bond_publ_flag
Th1 O6 2.297(13) 2_776 ?
Th1 O4 2.322(12) . ?
Th1 O10 2.350(13) . ?
Th1 O2 2.379(12) 1_565 ?
Th1 O9 2.390(13) . ?
Th1 O8 2.469(13) 2_676 ?
Th1 O1W 2.488(13) . ?
Th1 O9 2.834(13) 2_676 ?
Th1 P3 3.289(5) 2_676 ?
Th2 O3 2.296(13) 2_666 ?
Th2 O1 2.312(13) . ?
Th2 O7 2.351(12) . ?
Th2 O5 2.384(13) . ?
Th2 O12 2.410(13) 1_545 ?
Th2 O11 2.464(13) 2_776 ?
Th2 O2W 2.502(13) . ?
Th2 O12 2.842(13) 2_776 ?
Th2 P4 3.299(5) 2_776 ?
P1 O3 1.513(13) . ?
P1 O2 1.524(13) . ?
P1 O1 1.528(14) . ?
P1 C1 1.801(12) . ?
P2 O5 1.512(13) . ?
P2 O6 1.514(14) . ?
P2 O4 1.518(13) . ?
P2 C7 1.800(11) . ?
P3 O7 1.524(13) . ?
P3 O9 1.543(14) . ?
P3 O8 1.543(14) . ?
P3 C13 1.793(12) . ?
P4 O10 1.519(13) . ?
P4 O12 1.531(13) . ?
P4 O11 1.532(13) . ?
P4 C19 1.798(12) . ?
C1 C2 1.3900 . ?
C1 C6 1.3900 . ?
C2 C3 1.3900 . ?
C3 C4 1.3900 . ?
C4 C5 1.3900 . ?
C5 C6 1.3900 . ?
C7 C8 1.3900 . ?
C7 C12 1.3900 . ?
C8 C9 1.3900 . ?
C9 C10 1.3900 . ?
C10 C11 1.3900 . ?
C11 C12 1.3900 . ?
C13 C14 1.3900 . ?
C13 C18 1.3900 . ?
C14 C15 1.3900 . ?
C15 C16 1.3900 . ?
C16 C17 1.3900 . ?
C17 C18 1.3900 . ?
C19 C20 1.3900 . ?
C19 C24 1.3900 . ?
C20 C21 1.3900 . ?
C21 C22 1.3900 . ?
C22 C23 1.3900 . ?
C23 C24 1.3900 . ?
